data_4133284
loop_
_publ_author_name
'Szkop, Kevin M.'
'Jupp, Andrew R.'
'Stephan, Douglas W.'

_publ_section_title
;
 P, P-Dimethylformylphosphine: The Phosphorus Analogue of N,
 N-Dimethylformamide.
;
_journal_issue 40
_journal_name_full 'Journal of the American Chemical Society'
_journal_page_first 12751
_journal_page_last 12755
_journal_paper_doi 10.1021/jacs.8b09266
_journal_volume 140
_journal_year 2018
_chemical_formula_sum 'C49 H55 B Ge K O7 P'
_chemical_formula_weight 909.40
_space_group_crystal_system monoclinic
_space_group_IT_number 15
_space_group_name_Hall '-C 2yc'
_space_group_name_H-M_alt 'C 1 2/c 1'
_atom_sites_solution_hydrogens geom
_audit_creation_method SHELXL-2014/7
_cell_angle_alpha 90
_cell_angle_beta 98.553(7)
_cell_angle_gamma 90
_cell_formula_units_Z 4
_cell_length_a 25.154(2)
_cell_length_b 11.9170(9)
_cell_length_c 15.3471(11)
_cell_measurement_reflns_used 5710
_cell_measurement_temperature 150(2)
_cell_measurement_theta_max 24.36
_cell_measurement_theta_min 2.93
_cell_volume 4549.3(6)
_computing_cell_refinement 'Bruker SAINT'
_computing_data_collection 'Bruker APEX2'
_computing_data_reduction 'Bruker SAINT'
_computing_molecular_graphics 'Bruker SHELXTL'
_computing_publication_material 'Bruker SHELXTL'
_computing_structure_refinement 'SHELXL-2014 (Sheldrick 2014)'
_computing_structure_solution 'SHELXS-97 (Sheldrick 2008)'
_diffrn_ambient_temperature 150(2)
_diffrn_measured_fraction_theta_full 0.999
_diffrn_measured_fraction_theta_max 0.997
_diffrn_measurement_device_type 'Bruker APEX-II CCD'
_diffrn_measurement_method '\f and \w scans'
_diffrn_radiation_type MoK\a
_diffrn_radiation_wavelength 0.71073
_diffrn_reflns_av_R_equivalents 0.0776
_diffrn_reflns_av_unetI/netI 0.0962
_diffrn_reflns_Laue_measured_fraction_full 0.999
_diffrn_reflns_Laue_measured_fraction_max 0.997
_diffrn_reflns_limit_h_max 32
_diffrn_reflns_limit_h_min -31
_diffrn_reflns_limit_k_max 15
_diffrn_reflns_limit_k_min -15
_diffrn_reflns_limit_l_max 19
_diffrn_reflns_limit_l_min -19
_diffrn_reflns_number 37680
_diffrn_reflns_point_group_measured_fraction_full 0.999
_diffrn_reflns_point_group_measured_fraction_max 0.997
_diffrn_reflns_theta_full 25.242
_diffrn_reflns_theta_max 27.520
_diffrn_reflns_theta_min 2.684
_exptl_absorpt_coefficient_mu 0.850
_exptl_absorpt_correction_type none
_exptl_crystal_colour colourless
_exptl_crystal_density_diffrn 1.328
_exptl_crystal_description shard
_exptl_crystal_F_000 1904
_exptl_crystal_size_max 0.100
_exptl_crystal_size_mid 0.070
_exptl_crystal_size_min 0.050
_refine_diff_density_max 0.343
_refine_diff_density_min -0.868
_refine_diff_density_rms 0.079
_refine_ls_extinction_method none
_refine_ls_goodness_of_fit_ref 1.103
_refine_ls_hydrogen_treatment mixed
_refine_ls_matrix_type full
_refine_ls_number_parameters 290
_refine_ls_number_reflns 5215
_refine_ls_number_restraints 29
_refine_ls_restrained_S_all 1.165
_refine_ls_R_factor_all 0.1347
_refine_ls_R_factor_gt 0.0767
_refine_ls_shift/su_max 0.001
_refine_ls_shift/su_mean 0.000
_refine_ls_structure_factor_coef Fsqd
_refine_ls_weighting_details 'w=1/[\s^2^(Fo^2^)+(0.0654P)^2^+20.5437P] where P=(Fo^2^+2Fc^2^)/3'
_refine_ls_weighting_scheme calc
_refine_ls_wR_factor_gt 0.1954
_refine_ls_wR_factor_ref 0.2087
_reflns_Friedel_coverage 0.000
_reflns_number_gt 2923
_reflns_number_total 5215
_reflns_threshold_expression 'I > 2\s(I)'
_cod_data_source_file ja8b09266_si_001.cif
_cod_data_source_block aj1
_cod_original_sg_symbol_H-M 'C 2/c'
_cod_database_code 4133284
_shelx_shelxl_version_number 2014/7
_shelx_space_group_comment
;
The symmetry employed for this shelxl refinement is uniquely defined
by the following loop, which should always be used as a source of
symmetry information in preference to the above space-group names.
They are only intended as comments.
;
_shelx_estimated_absorpt_t_min 0.920
_shelx_estimated_absorpt_t_max 0.959

loop_
_space_group_symop_operation_xyz
'x, y, z'
'-x, y, -z+1/2'
'x+1/2, y+1/2, z'
'-x+1/2, y+1/2, -z+1/2'
'-x, -y, -z'
'x, -y, z-1/2'
'-x+1/2, -y+1/2, -z'
'x+1/2, -y+1/2, z-1/2'

loop_
_atom_site_label
_atom_site_type_symbol
_atom_site_fract_x
_atom_site_fract_y
_atom_site_fract_z
_atom_site_U_iso_or_equiv
_atom_site_adp_type
_atom_site_occupancy
_atom_site_site_symmetry_order
_atom_site_calc_flag
_atom_site_refinement_flags_posn
_atom_site_refinement_flags_adp
_atom_site_refinement_flags_occupancy
_atom_site_disorder_assembly
_atom_site_disorder_group
Ge1 Ge 0.58822(4) 0.25809(10) 0.66769(7) 0.0339(3) Uani 0.5 1 d D . P A -1
P1 P 0.53078(13) 0.1394(3) 0.7230(2) 0.0469(7) Uani 0.5 1 d . U P A -1
C1 C 0.4863(3) 0.2331(8) 0.7563(8) 0.034(2) Uani 0.5 1 d D U P A -1
H1 H 0.4925(4) 0.3109(19) 0.7503(8) 0.041 Uiso 0.5 1 calc DR U P A -1
B1 B 0.4000(4) 0.2756(8) 0.8428(6) 0.0339(3) Uani 0.5 1 d D . P A -1
O1 O 0.4436(3) 0.1999(6) 0.7903(5) 0.0413(18) Uani 0.5 1 d D U P A -1
C111 C 0.65804(17) 0.2315(4) 0.7223(3) 0.0345(12) Uani 1 1 d D . . . .
C112 C 0.70360(19) 0.2921(5) 0.7094(3) 0.0388(12) Uani 1 1 d . . . . .
H17 H 0.6994 0.3569 0.6730 0.047 Uiso 1 1 calc R U . . .
C113 C 0.7538(2) 0.2617(6) 0.7470(4) 0.0501(15) Uani 1 1 d . . . . .
H16 H 0.7837 0.3054 0.7362 0.060 Uiso 1 1 calc R U . . .
C114 C 0.7621(3) 0.1688(7) 0.8005(4) 0.0612(19) Uani 1 1 d . . . . .
H18 H 0.7975 0.1470 0.8253 0.073 Uiso 1 1 calc R U . . .
C115 C 0.7189(3) 0.1093(6) 0.8169(3) 0.0613(19) Uani 1 1 d . . . . .
H15 H 0.7238 0.0465 0.8553 0.074 Uiso 1 1 calc R U . . .
C116 C 0.6673(2) 0.1391(5) 0.7781(3) 0.0465(14) Uani 1 1 d . . . . .
H14 H 0.6376 0.0954 0.7901 0.056 Uiso 1 1 calc R U . . .
C121 C 0.5879(2) 0.2176(4) 0.5534(3) 0.0469(14) Uani 1 1 d D . . . .
C122 C 0.5428(2) 0.1590(5) 0.5122(6) 0.074(2) Uani 1 1 d . . . . .
H8 H 0.5133 0.1488 0.5437 0.088 Uiso 1 1 calc R U . . .
C123 C 0.5391(3) 0.1159(6) 0.4291(6) 0.074(2) Uani 1 1 d . . . . .
H9 H 0.5076 0.0767 0.4039 0.088 Uiso 1 1 calc R U . . .
C124 C 0.5804(3) 0.1292(5) 0.3826(5) 0.074(2) Uani 1 1 d . . . . .
H10 H 0.5782 0.1000 0.3246 0.088 Uiso 1 1 calc R U . . .
C125 C 0.6266(3) 0.1872(5) 0.4217(4) 0.0604(17) Uani 1 1 d . . . . .
H11 H 0.6561 0.1966 0.3904 0.073 Uiso 1 1 calc R U . . .
C126 C 0.6290(2) 0.2303(4) 0.5055(3) 0.0468(14) Uani 1 1 d . . . . .
H12 H 0.6603 0.2700 0.5307 0.056 Uiso 1 1 calc R U . . .
C131 C 0.57815(19) 0.4104(4) 0.6732(3) 0.0397(13) Uani 1 1 d D . . . .
C132 C 0.5344(2) 0.4576(5) 0.6185(4) 0.0518(16) Uani 1 1 d . . . . .
H2 H 0.5136 0.4115 0.5759 0.062 Uiso 1 1 calc R U . . .
C133 C 0.5206(2) 0.5695(6) 0.6246(4) 0.0540(16) Uani 1 1 d . . . . .
H3 H 0.4898 0.5984 0.5880 0.065 Uiso 1 1 calc R U . . .
C134 C 0.5514(2) 0.6393(5) 0.6839(3) 0.0468(14) Uani 1 1 d . . . . .
H4 H 0.5427 0.7166 0.6874 0.056 Uiso 1 1 calc R U . . .
C135 C 0.5950(2) 0.5944(5) 0.7380(4) 0.0472(14) Uani 1 1 d . . . . .
H5 H 0.6167 0.6411 0.7791 0.057 Uiso 1 1 calc R U . . .
C136 C 0.6071(2) 0.4830(5) 0.7326(3) 0.0401(13) Uani 1 1 d . . . . .
H6 H 0.6368 0.4541 0.7716 0.048 Uiso 1 1 calc R U . . .
K1 K 0.7500 0.2500 1.0000 0.0279(3) Uani 1 2 d S . P . .
C1C C 0.63860(19) 0.4473(4) 0.9752(3) 0.0390(12) Uani 1 1 d . . . . .
C1CA H 0.6168 0.5070 0.9422 0.047 Uiso 1 1 calc R U . . .
C1CB H 0.6447 0.4679 1.0384 0.047 Uiso 1 1 calc R U . . .
C2C C 0.7667(2) 0.5194(4) 0.9029(3) 0.0412(13) Uani 1 1 d . . . . .
C2CA H 0.7571 0.4865 0.8434 0.049 Uiso 1 1 calc R U . . .
C2CB H 0.7856 0.5913 0.8971 0.049 Uiso 1 1 calc R U . . .
C3C C 0.85109(19) 0.4278(5) 0.9267(4) 0.0410(13) Uani 1 1 d . . . . .
C3CA H 0.8699 0.5006 0.9246 0.049 Uiso 1 1 calc R U . . .
C3CB H 0.8448 0.3963 0.8664 0.049 Uiso 1 1 calc R U . . .
C4C C 0.88460(19) 0.3500(5) 0.9865(3) 0.0416(13) Uani 1 1 d . . . . .
C4CA H 0.9206 0.3427 0.9684 0.050 Uiso 1 1 calc R U . . .
C4CB H 0.8892 0.3793 1.0475 0.050 Uiso 1 1 calc R U . . .
C6C C 0.89007(19) 0.1619(5) 1.0371(3) 0.0407(13) Uani 1 1 d . . . . .
C6CA H 0.8942 0.1849 1.0997 0.049 Uiso 1 1 calc R U . . .
C6CB H 0.9263 0.1551 1.0197 0.049 Uiso 1 1 calc R U . . .
O11 O 0.68848(12) 0.4364(3) 0.9436(2) 0.0326(8) Uani 1 1 d . . . . .
O12 O 0.80105(12) 0.4443(3) 0.9578(2) 0.0344(8) Uani 1 1 d . . . . .
O13 O 0.85898(12) 0.2438(3) 0.9829(2) 0.0334(8) Uani 1 1 d . . . . .
C7C C 0.7172(2) 0.5392(4) 0.9433(3) 0.0400(13) Uani 1 1 d . . . . .
C7CA H 0.7270 0.5671 1.0043 0.048 Uiso 1 1 calc R U . . .
C7CB H 0.6944 0.5964 0.9090 0.048 Uiso 1 1 calc R U . . .

loop_
_atom_site_aniso_label
_atom_site_aniso_U_11
_atom_site_aniso_U_22
_atom_site_aniso_U_33
_atom_site_aniso_U_23
_atom_site_aniso_U_13
_atom_site_aniso_U_12
Ge1 0.0275(6) 0.0365(6) 0.0379(6) 0.0008(5) 0.0061(4) 0.0001(5)
P1 0.0379(17) 0.0404(19) 0.066(2) -0.0032(16) 0.0190(14) 0.0071(15)
C1 0.029(7) 0.037(5) 0.037(5) 0.002(5) 0.009(6) 0.001(4)
B1 0.0275(6) 0.0365(6) 0.0379(6) 0.0008(5) 0.0061(4) 0.0001(5)
O1 0.025(4) 0.036(4) 0.069(5) -0.016(4) 0.027(3) 0.009(3)
C111 0.040(3) 0.036(3) 0.030(2) -0.005(2) 0.013(2) 0.005(2)
C112 0.035(3) 0.045(3) 0.036(3) -0.014(2) 0.005(2) 0.000(2)
C113 0.036(3) 0.073(4) 0.041(3) -0.025(3) 0.006(2) 0.000(3)
C114 0.048(4) 0.098(6) 0.034(3) -0.030(4) -0.006(3) 0.027(4)
C115 0.092(5) 0.066(4) 0.024(3) 0.000(3) 0.003(3) 0.036(4)
C116 0.060(4) 0.045(3) 0.036(3) -0.010(3) 0.015(3) 0.006(3)
C121 0.031(3) 0.028(3) 0.080(4) 0.008(3) 0.002(3) 0.005(2)
C122 0.038(4) 0.049(4) 0.130(7) 0.004(4) 0.000(4) 0.013(3)
C123 0.054(4) 0.053(4) 0.104(6) -0.013(4) -0.023(4) 0.007(3)
C124 0.106(6) 0.043(4) 0.058(4) 0.000(3) -0.032(4) 0.013(4)
C125 0.086(5) 0.045(4) 0.051(4) 0.007(3) 0.010(3) -0.010(3)
C126 0.061(4) 0.035(3) 0.041(3) 0.012(2) -0.005(3) -0.010(3)
C131 0.032(3) 0.057(4) 0.032(3) 0.006(2) 0.008(2) -0.009(2)
C132 0.045(3) 0.061(4) 0.045(3) 0.003(3) -0.007(3) -0.020(3)
C133 0.038(3) 0.073(5) 0.049(3) 0.018(3) -0.002(2) -0.001(3)
C134 0.041(3) 0.053(4) 0.048(3) 0.003(3) 0.013(2) 0.001(3)
C135 0.046(3) 0.049(4) 0.045(3) -0.004(3) 0.004(2) 0.002(3)
C136 0.035(3) 0.052(4) 0.033(3) 0.000(2) 0.002(2) -0.004(3)
K1 0.0205(7) 0.0255(7) 0.0384(8) 0.0027(6) 0.0070(5) 0.0016(6)
C1C 0.033(3) 0.043(3) 0.041(3) 0.004(2) 0.005(2) 0.019(2)
C2C 0.045(3) 0.034(3) 0.045(3) 0.012(2) 0.005(2) -0.005(2)
C3C 0.034(3) 0.042(3) 0.050(3) 0.000(3) 0.014(2) -0.015(2)
C4C 0.027(3) 0.049(3) 0.049(3) -0.005(3) 0.006(2) -0.012(2)
C6C 0.022(2) 0.059(4) 0.040(3) 0.006(3) 0.002(2) 0.010(2)
O11 0.0305(18) 0.0289(18) 0.0395(18) 0.0008(15) 0.0085(14) 0.0049(14)
O12 0.0336(18) 0.0323(19) 0.0373(18) 0.0069(15) 0.0054(14) -0.0032(15)
O13 0.0238(16) 0.0380(19) 0.0371(17) 0.0005(16) 0.0002(13) 0.0015(15)
C7C 0.053(3) 0.025(3) 0.039(3) 0.003(2) -0.002(2) 0.008(2)

loop_
_atom_type_symbol
_atom_type_description
_atom_type_scat_dispersion_real
_atom_type_scat_dispersion_imag
_atom_type_scat_source
C C 0.0033 0.0016 'International Tables Vol C Tables 4.2.6.8 and 6.1.1.4'
H H 0.0000 0.0000 'International Tables Vol C Tables 4.2.6.8 and 6.1.1.4'
B B 0.0013 0.0007 'International Tables Vol C Tables 4.2.6.8 and 6.1.1.4'
O O 0.0106 0.0060 'International Tables Vol C Tables 4.2.6.8 and 6.1.1.4'
P P 0.1023 0.0942 'International Tables Vol C Tables 4.2.6.8 and 6.1.1.4'
K K 0.2009 0.2494 'International Tables Vol C Tables 4.2.6.8 and 6.1.1.4'
Ge Ge 0.1547 1.8001 'International Tables Vol C Tables 4.2.6.8 and 6.1.1.4'

loop_
_geom_angle_atom_site_label_1
_geom_angle_atom_site_label_2
_geom_angle_atom_site_label_3
_geom_angle
_geom_angle_site_symmetry_1
_geom_angle_site_symmetry_3
C121 Ge1 C131 109.0(2) . .
C121 Ge1 C111 105.0(2) . .
C131 Ge1 C111 106.0(2) . .
C121 Ge1 P1 106.4(2) . .
C131 Ge1 P1 119.84(18) . .
C111 Ge1 P1 109.67(18) . .
C1 P1 Ge1 100.7(4) . .
O1 C1 P1 121.9(8) . .
O1 C1 H1 119.1 . .
P1 C1 H1 119.1 . .
C1 O1 B1 130.0(7) . .
C112 C111 C116 115.6(4) . .
C112 C111 Ge1 126.2(4) . .
C116 C111 Ge1 118.1(4) . .
C113 C112 C111 122.3(5) . .
C113 C112 H17 118.8 . .
C111 C112 H17 118.8 . .
C112 C113 C114 121.2(6) . .
C112 C113 H16 119.4 . .
C114 C113 H16 119.4 . .
C115 C114 C113 118.5(5) . .
C115 C114 K1 78.0(3) . .
C113 C114 K1 107.1(4) . .
C115 C114 H18 120.8 . .
C113 C114 H18 120.8 . .
K1 C114 H18 85.2 . .
C114 C115 C116 120.8(6) . .
C114 C115 K1 78.1(4) . .
C116 C115 K1 109.0(4) . .
C114 C115 H15 119.6 . .
C116 C115 H15 119.6 . .
K1 C115 H15 83.0 . .
C115 C116 C111 121.6(6) . .
C115 C116 H14 119.2 . .
C111 C116 H14 119.2 . .
C126 C121 C122 116.2(5) . .
C126 C121 Ge1 126.5(4) . .
C122 C121 Ge1 117.0(5) . .
C123 C122 C121 123.1(7) . .
C123 C122 H8 118.4 . .
C121 C122 H8 118.4 . .
C124 C123 C122 119.8(7) . .
C124 C123 H9 120.1 . .
C122 C123 H9 120.1 . .
C123 C124 C125 118.8(7) . .
C123 C124 H10 120.6 . .
C125 C124 H10 120.6 . .
C126 C125 C124 120.0(7) . .
C126 C125 H11 120.0 . .
C124 C125 H11 120.0 . .
C121 C126 C125 122.0(5) . .
C121 C126 H12 119.0 . .
C125 C126 H12 119.0 . .
C136 C131 C132 115.7(5) . .
C136 C131 Ge1 125.9(4) . .
C132 C131 Ge1 118.1(4) . .
C133 C132 C131 122.0(5) . .
C133 C132 H2 119.0 . .
C131 C132 H2 119.0 . .
C134 C133 C132 120.1(5) . .
C134 C133 H3 120.0 . .
C132 C133 H3 120.0 . .
C135 C134 C133 118.7(6) . .
C135 C134 H4 120.6 . .
C133 C134 H4 120.6 . .
C136 C135 C134 120.2(5) . .
C136 C135 H5 119.9 . .
C134 C135 H5 119.9 . .
C135 C136 C131 123.3(5) . .
C135 C136 H6 118.4 . .
C131 C136 H6 118.4 . .
O12 K1 O12 180.0 7_657 .
O12 K1 O11 119.09(9) 7_657 .
O12 K1 O11 60.91(9) . .
O12 K1 O11 60.91(9) 7_657 7_657
O12 K1 O11 119.09(9) . 7_657
O11 K1 O11 180.00(8) . 7_657
O12 K1 O13 119.68(9) 7_657 .
O12 K1 O13 60.32(9) . .
O11 K1 O13 120.14(9) . .
O11 K1 O13 59.86(9) 7_657 .
O12 K1 O13 60.32(9) 7_657 7_657
O12 K1 O13 119.68(9) . 7_657
O11 K1 O13 59.86(9) . 7_657
O11 K1 O13 120.14(9) 7_657 7_657
O13 K1 O13 179.999(11) . 7_657
O12 K1 C115 106.75(15) 7_657 7_657
O12 K1 C115 73.25(15) . 7_657
O11 K1 C115 84.77(12) . 7_657
O11 K1 C115 95.23(12) 7_657 7_657
O13 K1 C115 88.94(15) . 7_657
O13 K1 C115 91.06(15) 7_657 7_657
O12 K1 C115 73.25(15) 7_657 .
O12 K1 C115 106.75(15) . .
O11 K1 C115 95.23(12) . .
O11 K1 C115 84.77(12) 7_657 .
O13 K1 C115 91.06(15) . .
O13 K1 C115 88.94(15) 7_657 .
C115 K1 C115 180.0(2) 7_657 .
O12 K1 C114 85.27(16) 7_657 7_657
O12 K1 C114 94.74(16) . 7_657
O11 K1 C114 85.99(13) . 7_657
O11 K1 C114 94.01(13) 7_657 7_657
O13 K1 C114 109.00(13) . 7_657
O13 K1 C114 71.00(13) 7_657 7_657
C115 K1 C114 23.90(16) 7_657 7_657
C115 K1 C114 156.10(16) . 7_657
O12 K1 C114 94.73(16) 7_657 .
O12 K1 C114 85.26(16) . .
O11 K1 C114 94.01(13) . .
O11 K1 C114 85.99(13) 7_657 .
O13 K1 C114 71.01(13) . .
O13 K1 C114 108.99(13) 7_657 .
C115 K1 C114 156.10(16) 7_657 .
C115 K1 C114 23.90(16) . .
C114 K1 C114 180.0(2) 7_657 .
O11 C1C C6C 108.3(4) . 7_657
O11 C1C C1CA 110.0 . .
C6C C1C C1CA 110.0 7_657 .
O11 C1C C1CB 110.0 . .
C6C C1C C1CB 110.0 7_657 .
C1CA C1C C1CB 108.4 . .
O12 C2C C7C 108.9(4) . .
O12 C2C C2CA 109.9 . .
C7C C2C C2CA 109.9 . .
O12 C2C C2CB 109.9 . .
C7C C2C C2CB 109.9 . .
C2CA C2C C2CB 108.3 . .
O12 C3C C4C 109.2(4) . .
O12 C3C C3CA 109.8 . .
C4C C3C C3CA 109.8 . .
O12 C3C C3CB 109.8 . .
C4C C3C C3CB 109.8 . .
C3CA C3C C3CB 108.3 . .
O13 C4C C3C 108.8(4) . .
O13 C4C C4CA 109.9 . .
C3C C4C C4CA 109.9 . .
O13 C4C C4CB 109.9 . .
C3C C4C C4CB 109.9 . .
C4CA C4C C4CB 108.3 . .
O13 C6C C1C 108.0(4) . 7_657
O13 C6C C6CA 110.1 . .
C1C C6C C6CA 110.1 7_657 .
O13 C6C C6CB 110.1 . .
C1C C6C C6CB 110.1 7_657 .
C6CA C6C C6CB 108.4 . .
C1C O11 C7C 113.4(4) . .
C1C O11 K1 116.6(3) . .
C7C O11 K1 115.5(3) . .
C3C O12 C2C 112.0(4) . .
C3C O12 K1 115.2(3) . .
C2C O12 K1 113.6(3) . .
C4C O13 C6C 112.3(4) . .
C4C O13 K1 114.8(3) . .
C6C O13 K1 114.9(3) . .
O11 C7C C2C 108.7(4) . .
O11 C7C C7CA 109.9 . .
C2C C7C C7CA 109.9 . .
O11 C7C C7CB 109.9 . .
C2C C7C C7CB 109.9 . .
C7CA C7C C7CB 108.3 . .

loop_
_geom_bond_atom_site_label_1
_geom_bond_atom_site_label_2
_geom_bond_distance
_geom_bond_site_symmetry_2
Ge1 C121 1.819(5) .
Ge1 C131 1.836(5) .
Ge1 C111 1.857(4) .
Ge1 P1 2.274(4) .
P1 C1 1.711(9) .
C1 O1 1.323(10) .
C1 H1 0.95(2) .
B1 O1 1.711(14) .
C111 C112 1.393(7) .
C111 C116 1.394(7) .
C112 C113 1.356(7) .
C112 H17 0.9500 .
C113 C114 1.375(9) .
C113 H16 0.9500 .
C114 C115 1.353(9) .
C114 K1 3.268(5) .
C114 H18 0.9500 .
C115 C116 1.391(8) .
C115 K1 3.266(6) .
C115 H15 0.9500 .
C116 H14 0.9500 .
C121 C126 1.363(8) .
C121 C122 1.400(8) .
C122 C123 1.366(10) .
C122 H8 0.9500 .
C123 C124 1.354(10) .
C123 H9 0.9500 .
C124 C125 1.407(9) .
C124 H10 0.9500 .
C125 C126 1.377(8) .
C125 H11 0.9500 .
C126 H12 0.9500 .
C131 C136 1.383(7) .
C131 C132 1.398(7) .
C132 C133 1.386(9) .
C132 H2 0.9500 .
C133 C134 1.382(8) .
C133 H3 0.9500 .
C134 C135 1.382(7) .
C134 H4 0.9500 .
C135 C136 1.367(8) .
C135 H5 0.9500 .
C136 H6 0.9500 .
K1 O12 2.771(3) 7_657
K1 O12 2.771(3) .
K1 O11 2.771(3) .
K1 O11 2.771(3) 7_657
K1 O13 2.793(3) .
K1 O13 2.793(3) 7_657
K1 C115 3.266(6) 7_657
K1 C114 3.268(5) 7_657
C1C O11 1.417(6) .
C1C C6C 1.486(7) 7_657
C1C C1CA 0.9900 .
C1C C1CB 0.9900 .
C2C O12 1.428(6) .
C2C C7C 1.490(7) .
C2C C2CA 0.9900 .
C2C C2CB 0.9900 .
C3C O12 1.425(6) .
C3C C4C 1.478(7) .
C3C C3CA 0.9900 .
C3C C3CB 0.9900 .
C4C O13 1.418(6) .
C4C C4CA 0.9900 .
C4C C4CB 0.9900 .
C6C O13 1.436(6) .
C6C C1C 1.486(7) 7_657
C6C C6CA 0.9900 .
C6C C6CB 0.9900 .
O11 C7C 1.423(6) .
C7C C7CA 0.9900 .
C7C C7CB 0.9900 .

loop_
_geom_torsion_atom_site_label_1
_geom_torsion_atom_site_label_2
_geom_torsion_atom_site_label_3
_geom_torsion_atom_site_label_4
_geom_torsion
_geom_torsion_site_symmetry_1
Ge1 P1 C1 O1 177.2(9) .
P1 C1 O1 B1 168.9(7) .
C121 Ge1 C111 C112 70.1(5) .
C131 Ge1 C111 C112 -45.3(5) .
P1 Ge1 C111 C112 -176.0(4) .
C121 Ge1 C111 C116 -106.3(4) .
C131 Ge1 C111 C116 138.4(4) .
P1 Ge1 C111 C116 7.7(4) .
C116 C111 C112 C113 1.5(7) .
Ge1 C111 C112 C113 -174.9(4) .
C111 C112 C113 C114 -0.2(8) .
C112 C113 C114 C115 -1.7(8) .
C112 C113 C114 K1 -87.0(5) .
C113 C114 C115 C116 2.2(8) .
K1 C114 C115 C116 105.2(5) .
C113 C114 C115 K1 -103.1(5) .
C114 C115 C116 C111 -0.8(8) .
K1 C115 C116 C111 86.4(5) .
C112 C111 C116 C115 -1.0(7) .
Ge1 C111 C116 C115 175.7(4) .
C131 Ge1 C121 C126 78.0(5) .
C111 Ge1 C121 C126 -35.2(5) .
P1 Ge1 C121 C126 -151.4(4) .
C131 Ge1 C121 C122 -107.8(4) .
C111 Ge1 C121 C122 139.0(4) .
P1 Ge1 C121 C122 22.8(5) .
C126 C121 C122 C123 0.1(9) .
Ge1 C121 C122 C123 -174.7(5) .
C121 C122 C123 C124 -0.1(10) .
C122 C123 C124 C125 0.3(10) .
C123 C124 C125 C126 -0.7(9) .
C122 C121 C126 C125 -0.5(8) .
Ge1 C121 C126 C125 173.7(4) .
C124 C125 C126 C121 0.8(9) .
C121 Ge1 C131 C136 -134.6(5) .
C111 Ge1 C131 C136 -22.1(5) .
P1 Ge1 C131 C136 102.6(4) .
C121 Ge1 C131 C132 51.7(5) .
C111 Ge1 C131 C132 164.2(4) .
P1 Ge1 C131 C132 -71.2(4) .
C136 C131 C132 C133 -1.1(8) .
Ge1 C131 C132 C133 173.3(5) .
C131 C132 C133 C134 2.4(9) .
C132 C133 C134 C135 -1.8(8) .
C133 C134 C135 C136 -0.1(8) .
C134 C135 C136 C131 1.4(9) .
C132 C131 C136 C135 -0.8(8) .
Ge1 C131 C136 C135 -174.7(4) .
O12 C3C C4C O13 64.2(5) .
C6C C1C O11 C7C 173.8(4) 7_657
C6C C1C O11 K1 -48.2(4) 7_657
C4C C3C O12 C2C 179.8(4) .
C4C C3C O12 K1 -48.3(5) .
C7C C2C O12 C3C -175.7(4) .
C7C C2C O12 K1 51.5(4) .
C3C C4C O13 C6C 177.9(4) .
C3C C4C O13 K1 -48.4(5) .
C1C C6C O13 C4C -176.9(4) 7_657
C1C C6C O13 K1 49.5(4) 7_657
C1C O11 C7C C2C -175.9(4) .
K1 O11 C7C C2C 45.6(4) .
O12 C2C C7C O11 -64.7(5) .
